data_7205017
loop_
_publ_author_name
'Ashram, Muhammad'
'Miller, David O.'
'Georghiou, Paris E.'

_publ_section_title
;
 Chemical reactivity of hydroxymethylnaphthols: hetero-Diels--Alder
 products of o-naphthoquinomethides derived from 2- and
 3-hydroxymethylnaphthols
;
_journal_issue 12
_journal_name_full 'Journal of the Chemical Society, Perkin Transactions 1'
_journal_page_first 1470
_journal_paper_doi 10.1039/b200893a
_journal_year 2002
_chemical_formula_sum 'C24 H14 Br2 O3'
_chemical_formula_weight 510.18
_space_group_IT_number 14
_symmetry_cell_setting monoclinic
_symmetry_Int_Tables_number 14
_symmetry_space_group_name_Hall '-P 2yn'
_symmetry_space_group_name_H-M 'P 1 21/n 1'
_cell_angle_alpha 90
_cell_angle_beta 92.647(2)
_cell_angle_gamma 90
_cell_formula_units_Z 8
_cell_length_a 7.271(1)
_cell_length_b 31.618(1)
_cell_length_c 16.619(1)
_cell_measurement_reflns_used 25
_cell_measurement_temperature 299.2
_cell_measurement_theta_max 29.6
_cell_measurement_theta_min 23.8
_cell_volume 3816.5(6)
_computing_cell_refinement 'MSC/AFC Diffractometer Control'
_computing_data_collection 'MSC/AFC Diffractometer Control'
_computing_data_reduction 'teXsan for Windows version 1.06 (MSC, 1997-1999)'
_computing_publication_material 'teXsan for Windows version 1.06 (MSC, 1997-1999)'
_computing_structure_refinement 'teXsan for Windows version 1.06 (MSC, 1997-1999)'
_computing_structure_solution
;
SHELX97 (Sheldrick, 1997)
;
_diffrn_ambient_temperature 299.2
_diffrn_measurement_device 'Rigaku AFC6S'
_diffrn_measurement_method \w-2\q
_diffrn_orient_matrix_UB_11 0.00298
_diffrn_orient_matrix_UB_12 -0.00215
_diffrn_orient_matrix_UB_13 -0.05996
_diffrn_orient_matrix_UB_21 0.00444
_diffrn_orient_matrix_UB_22 -0.03154
_diffrn_orient_matrix_UB_23 0.00422
_diffrn_orient_matrix_UB_31 -0.13757
_diffrn_orient_matrix_UB_32 -0.00106
_diffrn_orient_matrix_UB_33 -0.00395
_diffrn_radiation_detector 'scintillation counter'
_diffrn_radiation_monochromator graphite
_diffrn_radiation_source 'X-ray tube'
_diffrn_radiation_type 'Cu K\a'
_diffrn_radiation_wavelength 1.5418
_diffrn_reflns_av_R_equivalents 0.03710
_diffrn_reflns_av_sigmaI/netI 0.132
_diffrn_reflns_limit_h_max 8
_diffrn_reflns_limit_h_min 0
_diffrn_reflns_limit_k_max 35
_diffrn_reflns_limit_k_min 0
_diffrn_reflns_limit_l_max 18
_diffrn_reflns_limit_l_min -18
_diffrn_reflns_number 6329
_diffrn_reflns_reduction_process 'Lp corrections applied'
_diffrn_reflns_theta_max 60.07
_diffrn_reflns_theta_min 2.66
_diffrn_standards_decay_% -1.01
_diffrn_standards_interval_count 150
_diffrn_standards_number 3
_exptl_absorpt_coefficient_mu 5.597
_exptl_absorpt_correction_T_max 1.000
_exptl_absorpt_correction_T_min 0.564
_exptl_absorpt_correction_type
;
\y scans (North,Phillips & Matthews, 1968)
;
_exptl_crystal_colour yellow
_exptl_crystal_density_diffrn 1.776
_exptl_crystal_density_meas ?
_exptl_crystal_description plate
_exptl_crystal_F_000 2016.00
_exptl_crystal_size_max 0.40
_exptl_crystal_size_mid 0.15
_exptl_crystal_size_min 0.02
_refine_diff_density_max 0.43
_refine_diff_density_min -0.52
_refine_ls_extinction_method none
_refine_ls_goodness_of_fit_all 1.222
_refine_ls_goodness_of_fit_ref 1.360
_refine_ls_hydrogen_treatment noref
_refine_ls_matrix_type full
_refine_ls_number_constraints 0
_refine_ls_number_parameters 523
_refine_ls_number_reflns 3282
_refine_ls_number_restraints 0
_refine_ls_R_factor_all 0.1262
_refine_ls_R_factor_gt 0.0460
_refine_ls_shift/su_max 0.0000
_refine_ls_shift/su_mean 0.0000
_refine_ls_structure_factor_coef F
_refine_ls_weighting_details 'w = 1/[\s^2^(Fo) + 0.00008|Fo|^2^]'
_refine_ls_weighting_scheme sigma
_refine_ls_wR_factor_all 0.0550
_refine_ls_wR_factor_ref 0.0450
_reflns_number_gt 3282
_reflns_number_total 5815
_reflns_threshold_expression I>2.00\s(I)
_cod_data_source_file b200893a.txt
_cod_data_source_block dmh-51-3
_cod_original_cell_volume 3816.7(5)
_cod_original_sg_symbol_H-M 'P 21/n     '
_cod_original_formula_sum 'C24 H14 Br2 O3 '
_cod_database_code 7205017

loop_
_symmetry_equiv_pos_as_xyz
'   +x,   +y,   +z'
1/2-x,1/2+y,1/2-z
'   -x,   -y,   -z'
1/2+x,1/2-y,1/2+z

loop_
_atom_site_label
_atom_site_fract_x
_atom_site_fract_y
_atom_site_fract_z
_atom_site_U_iso_or_equiv
_atom_site_occupancy
_atom_site_refinement_flags
_atom_site_adp_type
_atom_site_calc_flag
_atom_site_calc_attached_atom
Br(1) 0.4275(1) 0.37916(2) 0.46705(5) 0.0605(3) 1.000 . Uani d ?
Br(2) 0.2630(1) 0.15945(2) 0.28633(5) 0.0626(3) 1.000 . Uani d ?
Br(3) 0.9947(1) 0.44214(3) 0.50911(5) 0.0709(3) 1.000 . Uani d ?
Br(4) 0.8081(1) 0.22810(3) 0.30801(6) 0.0624(3) 1.000 . Uani d ?
O(1) 0.4148(6) 0.2143(1) 0.4980(3) 0.046(1) 1.000 . Uani d ?
O(2) 0.1027(7) 0.1464(2) 0.5431(3) 0.064(2) 1.000 . Uani d ?
O(3) 0.8339(6) 0.3931(1) 0.2929(3) 0.047(1) 1.000 . Uani d ?
O(4) 1.1631(8) 0.4505(2) 0.2529(3) 0.070(2) 1.000 . Uani d ?
O(5) 1.317(1) 0.5100(2) 0.1650(4) 0.092(3) 1.000 . Uani d ?
O(6) -0.0041(9) 0.0845(2) 0.6381(3) 0.082(2) 1.000 . Uani d ?
C(1) 0.3936(9) 0.2504(2) 0.4517(4) 0.038(2) 1.000 . Uani d ?
C(2) 0.425(1) 0.2909(2) 0.4845(4) 0.040(2) 1.000 . Uani d ?
C(3) 0.3949(9) 0.3228(2) 0.4294(4) 0.040(2) 1.000 . Uani d ?
C(4) 0.3320(9) 0.3168(2) 0.3464(4) 0.038(2) 1.000 . Uani d ?
C(5) 0.295(1) 0.3507(2) 0.2926(5) 0.047(2) 1.000 . Uani d ?
C(6) 0.235(1) 0.3435(2) 0.2149(5) 0.057(3) 1.000 . Uani d ?
C(7) 0.210(1) 0.3020(2) 0.1871(4) 0.052(2) 1.000 . Uani d ?
C(8) 0.246(1) 0.2688(2) 0.2371(4) 0.045(2) 1.000 . Uani d ?
C(9) 0.3061(9) 0.2744(2) 0.3180(4) 0.038(2) 1.000 . Uani d ?
C(10) 0.3363(9) 0.2407(2) 0.3741(4) 0.039(2) 1.000 . Uani d ?
C(11) 0.3236(9) 0.1954(2) 0.3734(4) 0.039(2) 1.000 . Uani d ?
C(12) 0.371(1) 0.1809(2) 0.4471(4) 0.047(2) 1.000 . Uani d ?
C(13) 0.391(1) 0.1380(2) 0.4836(4) 0.048(2) 1.000 . Uani d ?
C(14) 0.255(1) 0.1234(2) 0.5321(4) 0.050(2) 1.000 . Uani d ?
C(15) 0.276(1) 0.0828(2) 0.5695(4) 0.053(3) 1.000 . Uani d ?
C(16) 0.428(1) 0.0596(2) 0.5568(4) 0.058(3) 1.000 . Uani d ?
C(17) 0.566(1) 0.0730(2) 0.5075(4) 0.049(2) 1.000 . Uani d ?
C(18) 0.722(1) 0.0484(3) 0.4904(5) 0.070(3) 1.000 . Uani d ?
C(19) 0.853(1) 0.0615(3) 0.4424(6) 0.073(3) 1.000 . Uani d ?
C(20) 0.832(1) 0.1031(4) 0.4092(6) 0.085(4) 1.000 . Uani d ?
C(21) 0.685(1) 0.1278(3) 0.4206(5) 0.062(3) 1.000 . Uani d ?
C(22) 0.548(1) 0.1135(2) 0.4703(4) 0.047(2) 1.000 . Uani d ?
C(23) 0.492(1) 0.2962(2) 0.5706(5) 0.056(2) 1.000 . Uani d ?
C(24) 0.140(1) 0.0667(3) 0.6241(5) 0.064(3) 1.000 . Uani d ?
C(26) 0.8478(9) 0.3561(2) 0.3367(4) 0.041(2) 1.000 . Uani d ?
C(27) 0.8148(9) 0.3167(2) 0.3018(4) 0.037(2) 1.000 . Uani d ?
C(28) 0.8428(9) 0.2831(2) 0.3530(4) 0.040(2) 1.000 . Uani d ?
C(29) 0.9032(9) 0.2870(2) 0.4348(4) 0.043(2) 1.000 . Uani d ?
C(30) 0.936(1) 0.2519(2) 0.4860(5) 0.057(3) 1.000 . Uani d ?
C(31) 0.992(1) 0.2573(3) 0.5632(5) 0.064(3) 1.000 . Uani d ?
C(32) 1.018(1) 0.2974(3) 0.5973(4) 0.059(3) 1.000 . Uani d ?
C(33) 0.988(1) 0.3319(3) 0.5510(4) 0.052(2) 1.000 . Uani d ?
C(34) 0.9317(9) 0.3282(2) 0.4681(4) 0.042(2) 1.000 . Uani d ?
C(35) 0.9039(9) 0.3635(2) 0.4153(4) 0.040(2) 1.000 . Uani d ?
C(36) 0.9233(9) 0.4085(2) 0.4203(4) 0.045(2) 1.000 . Uani d ?
C(37) 0.884(1) 0.4253(2) 0.3467(4) 0.044(2) 1.000 . Uani d ?
C(38) 0.891(1) 0.4683(2) 0.3132(4) 0.049(2) 1.000 . Uani d ?
C(39) 1.035(1) 0.4796(2) 0.2683(4) 0.051(2) 1.000 . Uani d ?
C(40) 1.046(1) 0.5219(2) 0.2354(5) 0.057(3) 1.000 . Uani d ?
C(41) 0.917(1) 0.5497(3) 0.2519(5) 0.064(3) 1.000 . Uani d ?
C(42) 0.762(1) 0.5407(2) 0.2983(5) 0.056(3) 1.000 . Uani d ?
C(43) 0.625(1) 0.5699(3) 0.3149(6) 0.076(3) 1.000 . Uani d ?
C(44) 0.476(1) 0.5582(3) 0.3570(6) 0.077(3) 1.000 . Uani d ?
C(45) 0.463(1) 0.5174(3) 0.3857(5) 0.082(4) 1.000 . Uani d ?
C(46) 0.595(1) 0.4877(3) 0.3737(5) 0.068(3) 1.000 . Uani d ?
C(47) 0.752(1) 0.4978(2) 0.3286(4) 0.053(2) 1.000 . Uani d ?
C(48) 0.747(1) 0.3143(2) 0.2147(4) 0.054(2) 1.000 . Uani d ?
C(49) 1.197(1) 0.5335(3) 0.1852(5) 0.070(3) 1.000 . Uani d ?
H(5) 0.4379 0.0355 0.5856 0.069 1.000 . Uiso c ?
H(6) 0.7391 0.0242 0.5201 0.084 1.000 . Uiso c ?
H(7) 0.9602 0.0532 0.4252 0.086 1.000 . Uiso c ?
H(8) 0.9299 0.1118 0.3851 0.102 1.000 . Uiso c ?
H(9) 0.6877 0.1517 0.4012 0.074 1.000 . Uiso c ?
H(13) 0.1645 0.0373 0.6373 0.079 1.000 . Uiso c ?
H(14) 0.0312 0.1268 0.5720 0.075 1.000 . Uiso c ?
H(19) 0.9320 0.5774 0.2374 0.077 1.000 . Uiso c ?
H(20) 0.6284 0.5966 0.2947 0.089 1.000 . Uiso c ?
H(21) 0.3835 0.5782 0.3661 0.092 1.000 . Uiso c ?
H(22) 0.3574 0.5105 0.4149 0.100 1.000 . Uiso c ?
H(23) 0.5939 0.4649 0.3959 0.080 1.000 . Uiso c ?
H(27) 1.1844 0.5631 0.1774 0.084 1.000 . Uiso c ?
H(28) 1.2527 0.4646 0.2177 0.082 1.000 . Uiso c ?
H(1) 0.3132 0.3788 0.3109 0.058 1.000 . Uiso c ?
H(2) 0.2076 0.3667 0.1802 0.068 1.000 . Uiso c ?
H(3) 0.1701 0.2970 0.1326 0.063 1.000 . Uiso c ?
H(4) 0.2303 0.2410 0.2169 0.056 1.000 . Uiso c ?
H(10) 0.3977 0.2885 0.6050 0.068 1.000 . Uiso c ?
H(11) 0.5955 0.2775 0.5807 0.068 1.000 . Uiso c ?
H(12) 0.5297 0.3242 0.5799 0.068 1.000 . Uiso c ?
H(15) 0.9186 0.2240 0.4658 0.067 1.000 . Uiso c ?
H(16) 1.0154 0.2332 0.5954 0.079 1.000 . Uiso c ?
H(17) 1.0543 0.3003 0.6524 0.072 1.000 . Uiso c ?
H(18) 1.0063 0.3596 0.5741 0.060 1.000 . Uiso c ?
H(24) 0.6170 0.3100 0.2126 0.065 1.000 . Uiso c ?
H(25) 0.7746 0.3399 0.1885 0.065 1.000 . Uiso c ?
H(26) 0.8047 0.2913 0.1896 0.065 1.000 . Uiso c ?

loop_
_atom_site_aniso_label
_atom_site_aniso_U_11
_atom_site_aniso_U_22
_atom_site_aniso_U_33
_atom_site_aniso_U_12
_atom_site_aniso_U_13
_atom_site_aniso_U_23
Br(1) 0.0649(6) 0.0379(4) 0.0786(6) -0.0037(4) 0.0032(5) -0.0104(4)
Br(2) 0.0937(7) 0.0415(4) 0.0516(5) -0.0013(5) -0.0062(5) -0.0081(4)
Br(3) 0.0891(7) 0.0592(6) 0.0629(6) 0.0059(5) -0.0117(5) -0.0200(5)
Br(4) 0.0693(6) 0.0423(5) 0.0759(6) -0.0056(5) 0.0084(5) -0.0043(5)
O(1) 0.060(3) 0.037(3) 0.039(3) -0.001(2) -0.009(2) -0.002(2)
O(2) 0.066(4) 0.062(4) 0.062(4) 0.002(3) 0.001(3) -0.005(3)
O(3) 0.059(3) 0.042(3) 0.039(3) -0.003(3) -0.002(2) 0.004(2)
O(4) 0.073(4) 0.054(3) 0.083(4) 0.002(3) 0.020(3) 0.009(3)
O(5) 0.112(6) 0.069(5) 0.098(5) -0.018(4) 0.028(4) 0.008(4)
O(6) 0.084(5) 0.085(5) 0.078(4) -0.008(4) 0.022(4) 0.003(4)
C(1) 0.030(4) 0.037(4) 0.048(4) 0.006(3) -0.002(3) 0.004(4)
C(2) 0.046(4) 0.038(4) 0.035(4) -0.005(4) 0.004(3) -0.004(3)
C(3) 0.035(4) 0.034(4) 0.051(5) 0.001(3) 0.005(3) -0.007(3)
C(4) 0.033(4) 0.036(4) 0.045(4) 0.003(3) 0.007(3) 0.004(3)
C(5) 0.047(5) 0.037(4) 0.059(5) 0.003(4) 0.011(4) -0.001(4)
C(6) 0.055(5) 0.055(5) 0.060(5) -0.000(4) 0.012(4) 0.023(4)
C(7) 0.055(5) 0.058(5) 0.045(5) 0.002(4) 0.003(4) 0.006(4)
C(8) 0.053(5) 0.044(4) 0.038(4) 0.000(4) 0.005(4) -0.004(4)
C(9) 0.031(4) 0.035(4) 0.048(4) 0.000(3) -0.000(3) 0.002(4)
C(10) 0.038(4) 0.042(4) 0.036(4) -0.002(3) -0.003(3) 0.001(3)
C(11) 0.046(5) 0.032(4) 0.040(4) -0.003(3) 0.008(3) -0.005(3)
C(12) 0.062(5) 0.040(4) 0.039(4) 0.001(4) -0.006(4) 0.002(4)
C(13) 0.073(6) 0.035(4) 0.034(4) 0.004(4) -0.012(4) -0.003(3)
C(14) 0.060(5) 0.050(5) 0.039(4) 0.004(4) -0.001(4) -0.003(4)
C(15) 0.075(6) 0.045(5) 0.039(4) -0.002(5) 0.001(4) -0.002(4)
C(16) 0.087(7) 0.040(4) 0.046(5) -0.001(5) -0.005(5) 0.005(4)
C(17) 0.058(5) 0.038(4) 0.048(5) 0.003(4) -0.019(4) -0.007(4)
C(18) 0.086(7) 0.058(6) 0.065(6) 0.009(6) -0.009(5) -0.016(5)
C(19) 0.070(7) 0.077(7) 0.070(6) 0.024(6) -0.005(5) -0.016(5)
C(20) 0.075(7) 0.103(8) 0.076(7) -0.007(6) 0.007(6) -0.007(6)
C(21) 0.063(6) 0.059(5) 0.064(6) 0.004(5) -0.001(5) -0.010(5)
C(22) 0.058(5) 0.047(5) 0.035(4) -0.003(4) -0.008(4) -0.009(4)
C(23) 0.059(5) 0.042(4) 0.065(5) -0.009(4) -0.003(4) -0.002(4)
C(24) 0.070(6) 0.054(5) 0.070(6) -0.007(5) 0.008(5) -0.003(5)
C(26) 0.040(4) 0.039(4) 0.044(4) 0.004(3) 0.011(3) 0.012(3)
C(27) 0.033(4) 0.040(4) 0.038(4) -0.004(3) 0.002(3) -0.007(3)
C(28) 0.038(4) 0.040(4) 0.043(4) -0.006(3) 0.005(3) -0.007(3)
C(29) 0.033(4) 0.047(4) 0.052(5) 0.008(4) 0.019(4) 0.003(4)
C(30) 0.050(5) 0.051(5) 0.071(6) 0.010(4) 0.009(4) 0.018(5)
C(31) 0.048(5) 0.076(6) 0.068(6) 0.020(5) 0.013(5) 0.035(5)
C(32) 0.054(5) 0.095(7) 0.029(4) 0.018(5) 0.010(4) 0.021(5)
C(33) 0.041(5) 0.069(5) 0.046(5) -0.003(4) 0.007(4) 0.002(4)
C(34) 0.027(4) 0.059(5) 0.040(4) 0.005(4) 0.005(3) 0.005(4)
C(35) 0.047(5) 0.036(4) 0.037(4) 0.012(4) 0.003(3) 0.006(3)
C(36) 0.038(4) 0.052(5) 0.045(4) 0.006(4) 0.000(3) -0.007(4)
C(37) 0.046(5) 0.037(4) 0.047(5) -0.005(4) -0.001(4) 0.007(4)
C(38) 0.051(5) 0.044(4) 0.052(5) 0.003(4) -0.012(4) 0.004(4)
C(39) 0.059(5) 0.037(4) 0.058(5) -0.011(4) -0.003(4) 0.009(4)
C(40) 0.070(6) 0.043(5) 0.059(5) -0.009(5) 0.002(4) 0.003(4)
C(41) 0.088(7) 0.044(5) 0.059(5) -0.006(5) -0.014(5) -0.002(4)
C(42) 0.081(7) 0.041(4) 0.044(5) 0.007(5) -0.021(5) -0.013(4)
C(43) 0.098(8) 0.046(5) 0.083(7) 0.011(6) -0.017(6) -0.005(5)
C(44) 0.079(7) 0.066(6) 0.085(7) 0.026(6) -0.013(6) -0.011(6)
C(45) 0.072(7) 0.103(8) 0.070(6) 0.011(6) 0.000(5) -0.013(6)
C(46) 0.065(6) 0.059(5) 0.078(6) 0.019(5) -0.006(5) 0.001(5)
C(47) 0.059(5) 0.052(5) 0.046(5) -0.004(4) -0.015(4) -0.001(4)
C(48) 0.054(5) 0.058(5) 0.048(5) -0.002(4) -0.003(4) -0.003(4)
C(49) 0.101(8) 0.041(5) 0.067(6) -0.011(5) -0.007(6) -0.007(5)

loop_
_atom_type_symbol
_atom_type_oxidation_number
_atom_type_number_in_cell
_atom_type_scat_dispersion_real
_atom_type_scat_dispersion_imag
_atom_type_scat_source
C 0 192 0.017 0.009
;International Tables for Crystallography
(1992, Vol. C, Table 6.1.1.2)
;
H 0 112 0.000 0.000
;International Tables for Crystallography
(1992, Vol. C, Table 6.1.1.2)
;
O 0 24 0.047 0.032
;International Tables for Crystallography
(1992, Vol. C, Table 6.1.1.2)
;
Br 0 16 -0.767 1.283
;International Tables for Crystallography
(1992, Vol. C, Tables 4.2.6.8 and 6.1.1.1)
;

loop_
_geom_angle_atom_site_label_1
_geom_angle_atom_site_label_2
_geom_angle_atom_site_label_3
_geom_angle
_geom_angle_site_symmetry_1
_geom_angle_site_symmetry_2
_geom_angle_site_symmetry_3
_geom_angle_publ_flag
C(1) O(1) C(12) 105.8(6) . . . ?
C(14) O(2) H(14) 100.8 . . . no
C(26) O(3) C(37) 105.6(6) . . . ?
C(39) O(4) H(28) 106.6 . . . no
O(1) C(1) C(2) 121.6(7) . . . ?
O(1) C(1) C(10) 111.1(7) . . . ?
C(2) C(1) C(10) 127.2(7) . . . ?
C(1) C(2) C(3) 113.1(7) . . . ?
C(1) C(2) C(23) 120.7(7) . . . ?
C(3) C(2) C(23) 126.2(7) . . . ?
Br(1) C(3) C(2) 117.0(6) . . . ?
Br(1) C(3) C(4) 117.9(6) . . . ?
C(2) C(3) C(4) 125.0(7) . . . ?
C(3) C(4) C(5) 123.1(7) . . . ?
C(3) C(4) C(9) 118.0(7) . . . ?
C(5) C(4) C(9) 118.9(7) . . . ?
C(4) C(5) C(6) 121.0(8) . . . ?
C(4) C(5) H(1) 119.3 . . . no
C(6) C(5) H(1) 119.7 . . . no
C(5) C(6) C(7) 119.9(8) . . . ?
C(5) C(6) H(2) 119.7 . . . no
C(7) C(6) H(2) 120.4 . . . no
C(6) C(7) C(8) 120.5(8) . . . ?
C(6) C(7) H(3) 119.8 . . . no
C(8) C(7) H(3) 119.7 . . . no
C(7) C(8) C(9) 121.9(8) . . . ?
C(7) C(8) H(4) 119.1 . . . no
C(9) C(8) H(4) 119.0 . . . no
C(4) C(9) C(8) 117.7(7) . . . ?
C(4) C(9) C(10) 118.0(7) . . . ?
C(8) C(9) C(10) 124.2(7) . . . ?
C(1) C(10) C(9) 118.6(7) . . . ?
C(1) C(10) C(11) 104.3(7) . . . ?
C(9) C(10) C(11) 137.1(7) . . . ?
Br(2) C(11) C(10) 128.6(6) . . . ?
Br(2) C(11) C(12) 122.6(6) . . . ?
C(10) C(11) C(12) 108.7(7) . . . ?
O(1) C(12) C(11) 110.0(7) . . . ?
O(1) C(12) C(13) 115.4(6) . . . ?
C(11) C(12) C(13) 134.6(7) . . . ?
C(12) C(13) C(14) 118.7(8) . . . ?
C(12) C(13) C(22) 120.3(8) . . . ?
C(14) C(13) C(22) 120.9(8) . . . ?
O(2) C(14) C(13) 120.8(8) . . . ?
O(2) C(14) C(15) 120.0(8) . . . ?
C(13) C(14) C(15) 119.2(9) . . . ?
C(14) C(15) C(16) 119.4(9) . . . ?
C(14) C(15) C(24) 121.2(9) . . . ?
C(16) C(15) C(24) 119.3(9) . . . ?
C(15) C(16) C(17) 123.0(8) . . . ?
C(15) C(16) H(5) 115.0 . . . no
C(17) C(16) H(5) 121.8 . . . no
C(16) C(17) C(18) 123.9(9) . . . ?
C(16) C(17) C(22) 118.3(9) . . . ?
C(18) C(17) C(22) 117.7(9) . . . ?
C(17) C(18) C(19) 123(1) . . . ?
C(17) C(18) H(6) 116.2 . . . no
C(19) C(18) H(6) 119.9 . . . no
C(18) C(19) C(20) 117(1) . . . ?
C(18) C(19) H(7) 139.9 . . . no
C(20) C(19) H(7) 103.2 . . . no
C(19) C(20) C(21) 123(1) . . . ?
C(19) C(20) H(8) 112.9 . . . no
C(21) C(20) H(8) 123.3 . . . no
C(20) C(21) C(22) 119(1) . . . ?
C(20) C(21) H(9) 116.4 . . . no
C(22) C(21) H(9) 124.1 . . . no
C(13) C(22) C(17) 119.1(8) . . . ?
C(13) C(22) C(21) 121.2(8) . . . ?
C(17) C(22) C(21) 119.6(9) . . . ?
C(2) C(23) H(10) 109.8 . . . no
C(2) C(23) H(11) 108.2 . . . no
C(2) C(23) H(12) 109.9 . . . no
H(10) C(23) H(11) 108.7 . . . no
H(10) C(23) H(12) 111.2 . . . no
H(11) C(23) H(12) 109.0 . . . no
O(6) C(24) C(15) 125(1) . . . ?
O(6) C(24) H(13) 123.2 . . . no
C(15) C(24) H(13) 110.5 . . . no
O(3) C(26) C(27) 122.2(7) . . . ?
O(3) C(26) C(35) 111.7(7) . . . ?
C(27) C(26) C(35) 126.1(7) . . . ?
C(26) C(27) C(28) 114.7(7) . . . ?
C(26) C(27) C(48) 119.3(7) . . . ?
C(28) C(27) C(48) 126.0(7) . . . ?
Br(4) C(28) C(27) 116.8(6) . . . ?
Br(4) C(28) C(29) 119.1(6) . . . ?
C(27) C(28) C(29) 124.0(7) . . . ?
C(28) C(29) C(30) 123.1(8) . . . ?
C(28) C(29) C(34) 119.1(8) . . . ?
C(30) C(29) C(34) 117.8(8) . . . ?
C(29) C(30) C(31) 120.9(9) . . . ?
C(29) C(30) H(15) 120.0 . . . no
C(31) C(30) H(15) 119.0 . . . no
C(30) C(31) C(32) 122.1(9) . . . ?
C(30) C(31) H(16) 118.7 . . . no
C(32) C(31) H(16) 119.2 . . . no
C(31) C(32) C(33) 119.2(8) . . . ?
C(31) C(32) H(17) 120.4 . . . no
C(33) C(32) H(17) 120.4 . . . no
C(32) C(33) C(34) 121.2(9) . . . ?
C(32) C(33) H(18) 119.6 . . . no
C(34) C(33) H(18) 119.2 . . . no
C(29) C(34) C(33) 118.7(8) . . . ?
C(29) C(34) C(35) 117.4(7) . . . ?
C(33) C(34) C(35) 123.8(8) . . . ?
C(26) C(35) C(34) 118.7(7) . . . ?
C(26) C(35) C(36) 104.4(7) . . . ?
C(34) C(35) C(36) 136.9(8) . . . ?
Br(3) C(36) C(35) 129.2(6) . . . ?
Br(3) C(36) C(37) 122.1(7) . . . ?
C(35) C(36) C(37) 108.7(7) . . . ?
O(3) C(37) C(36) 109.5(7) . . . ?
O(3) C(37) C(38) 116.4(7) . . . ?
C(36) C(37) C(38) 134.0(8) . . . ?
C(37) C(38) C(39) 119.6(8) . . . ?
C(37) C(38) C(47) 120.4(8) . . . ?
C(39) C(38) C(47) 120.1(8) . . . ?
O(4) C(39) C(38) 118.8(8) . . . ?
O(4) C(39) C(40) 120.6(9) . . . ?
C(38) C(39) C(40) 120.5(9) . . . ?
C(39) C(40) C(41) 118.8(9) . . . ?
C(39) C(40) C(49) 120.5(9) . . . ?
C(41) C(40) C(49) 120.7(9) . . . ?
C(40) C(41) C(42) 124.4(9) . . . ?
C(40) C(41) H(19) 118.9 . . . no
C(42) C(41) H(19) 116.4 . . . no
C(41) C(42) C(43) 124(1) . . . ?
C(41) C(42) C(47) 115.4(9) . . . ?
C(43) C(42) C(47) 120(1) . . . ?
C(42) C(43) C(44) 121(1) . . . ?
C(42) C(43) H(20) 120.6 . . . no
C(44) C(43) H(20) 118.4 . . . no
C(43) C(44) C(45) 120(1) . . . ?
C(43) C(44) H(21) 119.4 . . . no
C(45) C(44) H(21) 120.8 . . . no
C(44) C(45) C(46) 122(1) . . . ?
C(44) C(45) H(22) 117.4 . . . no
C(46) C(45) H(22) 120.3 . . . no
C(45) C(46) C(47) 120(1) . . . ?
C(45) C(46) H(23) 121.5 . . . no
C(47) C(46) H(23) 117.7 . . . no
C(38) C(47) C(42) 120.7(9) . . . ?
C(38) C(47) C(46) 122.9(9) . . . ?
C(42) C(47) C(46) 116.4(9) . . . ?
C(27) C(48) H(24) 108.8 . . . no
C(27) C(48) H(25) 109.3 . . . no
C(27) C(48) H(26) 109.2 . . . no
H(24) C(48) H(25) 109.7 . . . no
H(24) C(48) H(26) 109.6 . . . no
H(25) C(48) H(26) 110.1 . . . no
O(5) C(49) C(40) 125.3(9) . . . ?
O(5) C(49) H(27) 129.5 . . . no
C(40) C(49) H(27) 104.9 . . . no

loop_
_geom_bond_atom_site_label_1
_geom_bond_atom_site_label_2
_geom_bond_distance
_geom_bond_site_symmetry_1
_geom_bond_site_symmetry_2
_geom_bond_publ_flag
Br(1) C(3) 1.900(7) . . ?
Br(2) C(11) 1.877(7) . . ?
Br(3) C(36) 1.873(8) . . ?
Br(4) C(28) 1.905(7) . . ?
O(1) C(1) 1.382(9) . . ?
O(1) C(12) 1.382(9) . . ?
O(2) C(14) 1.35(1) . . ?
O(2) H(14) 0.95 . . no
O(3) C(26) 1.379(9) . . ?
O(3) C(37) 1.391(9) . . ?
O(4) C(39) 1.34(1) . . ?
O(4) H(28) 1.00 . . no
O(5) C(49) 1.21(1) . . ?
O(6) C(24) 1.22(1) . . ?
C(1) C(2) 1.41(1) . . ?
C(1) C(10) 1.37(1) . . ?
C(2) C(3) 1.37(1) . . ?
C(2) C(23) 1.50(1) . . ?
C(3) C(4) 1.44(1) . . ?
C(4) C(5) 1.41(1) . . ?
C(4) C(9) 1.43(1) . . ?
C(5) C(6) 1.36(1) . . ?
C(5) H(1) 0.95 . . no
C(6) C(7) 1.40(1) . . ?
C(6) H(2) 0.95 . . no
C(7) C(8) 1.36(1) . . ?
C(7) H(3) 0.95 . . no
C(8) C(9) 1.41(1) . . ?
C(8) H(4) 0.94 . . no
C(9) C(10) 1.43(1) . . ?
C(10) C(11) 1.44(1) . . ?
C(11) C(12) 1.34(1) . . ?
C(12) C(13) 1.49(1) . . ?
C(13) C(14) 1.39(1) . . ?
C(13) C(22) 1.41(1) . . ?
C(14) C(15) 1.43(1) . . ?
C(15) C(16) 1.35(1) . . ?
C(15) C(24) 1.46(1) . . ?
C(16) C(17) 1.39(1) . . ?
C(16) H(5) 0.90 . . no
C(17) C(18) 1.41(1) . . ?
C(17) C(22) 1.42(1) . . ?
C(18) C(19) 1.34(1) . . ?
C(18) H(6) 0.92 . . no
C(19) C(20) 1.43(1) . . ?
C(19) H(7) 0.88 . . no
C(20) C(21) 1.34(1) . . ?
C(20) H(8) 0.88 . . no
C(21) C(22) 1.40(1) . . ?
C(21) H(9) 0.82 . . no
C(23) H(10) 0.94 . . no
C(23) H(11) 0.97 . . no
C(23) H(12) 0.94 . . no
C(24) H(13) 0.97 . . no
C(26) C(27) 1.39(1) . . ?
C(26) C(35) 1.37(1) . . ?
C(27) C(28) 1.37(1) . . ?
C(27) C(48) 1.51(1) . . ?
C(28) C(29) 1.41(1) . . ?
C(29) C(30) 1.41(1) . . ?
C(29) C(34) 1.43(1) . . ?
C(30) C(31) 1.34(1) . . ?
C(30) H(15) 0.95 . . no
C(31) C(32) 1.40(1) . . ?
C(31) H(16) 0.94 . . no
C(32) C(33) 1.35(1) . . ?
C(32) H(17) 0.95 . . no
C(33) C(34) 1.42(1) . . ?
C(33) H(18) 0.96 . . no
C(34) C(35) 1.43(1) . . ?
C(35) C(36) 1.43(1) . . ?
C(36) C(37) 1.35(1) . . ?
C(37) C(38) 1.47(1) . . ?
C(38) C(39) 1.36(1) . . ?
C(38) C(47) 1.41(1) . . ?
C(39) C(40) 1.45(1) . . ?
C(40) C(41) 1.33(1) . . ?
C(40) C(49) 1.46(1) . . ?
C(41) C(42) 1.42(1) . . ?
C(41) H(19) 0.92 . . no
C(42) C(43) 1.39(1) . . ?
C(42) C(47) 1.45(1) . . ?
C(43) C(44) 1.37(1) . . ?
C(43) H(20) 0.91 . . no
C(44) C(45) 1.38(1) . . ?
C(44) H(21) 0.94 . . no
C(45) C(46) 1.37(1) . . ?
C(45) H(22) 0.95 . . no
C(46) C(47) 1.43(1) . . ?
C(46) H(23) 0.81 . . no
C(48) H(24) 0.95 . . no
C(48) H(25) 0.95 . . no
C(48) H(26) 0.95 . . no
C(49) H(27) 0.95 . . no

loop_
_geom_contact_atom_site_label_1
_geom_contact_atom_site_label_2
_geom_contact_distance
_geom_contact_site_symmetry_1
_geom_contact_site_symmetry_2
_geom_contact_publ_flag
Br(1) C(44) 3.57(1) . 3_666 no
O(1) C(31) 3.57(1) . 1_455 no
O(2) C(20) 3.21(1) . 1_455 no
O(2) C(48) 3.24(1) . 4_455 no
O(3) C(24) 3.33(1) . 4_554 no
O(3) O(6) 3.546(9) . 4_554 no
O(4) O(6) 3.340(9) . 4_654 no
O(4) C(5) 3.36(1) . 1_655 no
O(4) C(6) 3.49(1) . 1_655 no
O(5) O(6) 3.30(1) . 4_654 no
O(5) C(19) 3.46(1) . 2_755 no
O(5) C(24) 3.47(1) . 4_654 no
O(5) C(18) 3.48(1) . 4_554 no
O(6) C(6) 3.26(1) . 4_455 no
O(6) C(18) 3.29(1) . 1_455 no
O(6) C(19) 3.45(1) . 1_455 no
C(1) C(30) 3.40(1) . 1_455 no
C(1) C(31) 3.54(1) . 1_455 no
C(2) C(32) 3.58(1) . 1_455 no
C(3) C(34) 3.46(1) . 1_455 no
C(5) C(26) 3.37(1) . 1_455 no
C(6) C(27) 3.54(1) . 1_455 no
C(6) C(26) 3.56(1) . 1_455 no
C(7) C(48) 3.45(1) . 1_455 no
C(7) C(31) 3.51(1) . 4_454 no
C(7) C(27) 3.55(1) . 1_455 no
C(8) C(31) 3.57(1) . 4_454 no
C(9) C(28) 3.46(1) . 1_455 no
C(10) C(30) 3.54(1) . 1_455 no
C(19) C(24) 3.60(1) . 1_655 no
C(20) C(41) 3.58(1) . 2_645 no
C(23) C(32) 3.49(1) . 1_455 no
C(44) C(49) 3.51(1) . 1_455 no

loop_
_geom_torsion_atom_site_label_1
_geom_torsion_atom_site_label_2
_geom_torsion_atom_site_label_3
_geom_torsion_atom_site_label_4
_geom_torsion_site_symmetry_1
_geom_torsion_site_symmetry_2
_geom_torsion_site_symmetry_3
_geom_torsion_site_symmetry_4
_geom_torsion
_geom_torsion_publ_flag
Br(1) C(3) C(2) C(1) . . . . 178.7(6) no
Br(1) C(3) C(2) C(23) . . . . -4(1) no
Br(1) C(3) C(4) C(5) . . . . 0(1) no
Br(1) C(3) C(4) C(9) . . . . -179.6(6) no
Br(2) C(11) C(10) C(1) . . . . -177.1(6) no
Br(2) C(11) C(10) C(9) . . . . 3(2) no
Br(2) C(11) C(12) O(1) . . . . 177.7(5) no
Br(2) C(11) C(12) C(13) . . . . 0(2) no
Br(3) C(36) C(35) C(26) . . . . 179.7(6) no
Br(3) C(36) C(35) C(34) . . . . -2(2) no
Br(3) C(36) C(37) O(3) . . . . -179.6(5) no
Br(3) C(36) C(37) C(38) . . . . 4(2) no
Br(4) C(28) C(27) C(26) . . . . -177.9(6) no
Br(4) C(28) C(27) C(48) . . . . 4(1) no
Br(4) C(28) C(29) C(30) . . . . -1(1) no
Br(4) C(28) C(29) C(34) . . . . 179.1(6) no
O(1) C(1) C(2) C(3) . . . . -179.3(7) no
O(1) C(1) C(2) C(23) . . . . 3(1) no
O(1) C(1) C(10) C(9) . . . . 179.6(7) no
O(1) C(1) C(10) C(11) . . . . -0.6(9) no
O(1) C(12) C(11) C(10) . . . . -0(1) no
O(1) C(12) C(13) C(14) . . . . 79(1) no
O(1) C(12) C(13) C(22) . . . . -99.9(9) no
O(2) C(14) C(13) C(12) . . . . 3(1) no
O(2) C(14) C(13) C(22) . . . . -178.2(7) no
O(2) C(14) C(15) C(16) . . . . 178.7(8) no
O(2) C(14) C(15) C(24) . . . . -4(1) no
O(3) C(26) C(27) C(28) . . . . 177.2(7) no
O(3) C(26) C(27) C(48) . . . . -5(1) no
O(3) C(26) C(35) C(34) . . . . -177.7(7) no
O(3) C(26) C(35) C(36) . . . . 0.8(9) no
O(3) C(37) C(36) C(35) . . . . 1(1) no
O(3) C(37) C(38) C(39) . . . . -76(1) no
O(3) C(37) C(38) C(47) . . . . 105.7(9) no
O(4) C(39) C(38) C(37) . . . . 3(1) no
O(4) C(39) C(38) C(47) . . . . -178.4(8) no
O(4) C(39) C(40) C(41) . . . . 179.8(8) no
O(4) C(39) C(40) C(49) . . . . -0(1) no
O(5) C(49) C(40) C(39) . . . . 2(2) no
O(5) C(49) C(40) C(41) . . . . -177(1) no
O(6) C(24) C(15) C(14) . . . . 5(2) no
O(6) C(24) C(15) C(16) . . . . -177.8(9) no
C(1) O(1) C(12) C(11) . . . . -0.3(9) no
C(1) O(1) C(12) C(13) . . . . 177.6(7) no
C(1) C(2) C(3) C(4) . . . . 2(1) no
C(1) C(10) C(9) C(4) . . . . -2(1) no
C(1) C(10) C(9) C(8) . . . . -179.4(8) no
C(1) C(10) C(11) C(12) . . . . 0.3(9) no
C(2) C(1) O(1) C(12) . . . . 179.1(8) no
C(2) C(1) C(10) C(9) . . . . 1(1) no
C(2) C(1) C(10) C(11) . . . . -179.0(8) no
C(2) C(3) C(4) C(5) . . . . 177.2(8) no
C(2) C(3) C(4) C(9) . . . . -3(1) no
C(3) C(2) C(1) C(10) . . . . -1(1) no
C(3) C(4) C(5) C(6) . . . . -179.5(8) no
C(3) C(4) C(9) C(8) . . . . -179.7(7) no
C(3) C(4) C(9) C(10) . . . . 3(1) no
C(4) C(3) C(2) C(23) . . . . 179.4(8) no
C(4) C(5) C(6) C(7) . . . . -1(1) no
C(4) C(9) C(8) C(7) . . . . -1(1) no
C(4) C(9) C(10) C(11) . . . . 178.3(9) no
C(5) C(4) C(9) C(8) . . . . 0(1) no
C(5) C(4) C(9) C(10) . . . . -177.4(7) no
C(5) C(6) C(7) C(8) . . . . 0(1) no
C(6) C(5) C(4) C(9) . . . . 1(1) no
C(6) C(7) C(8) C(9) . . . . 1(1) no
C(7) C(8) C(9) C(10) . . . . 176.7(8) no
C(8) C(9) C(10) C(11) . . . . 1(2) no
C(9) C(10) C(11) C(12) . . . . -179.8(9) no
C(10) C(1) O(1) C(12) . . . . 0.6(9) no
C(10) C(1) C(2) C(23) . . . . -178.7(8) no
C(10) C(11) C(12) C(13) . . . . -177(1) no
C(11) C(12) C(13) C(14) . . . . -104(1) no
C(11) C(12) C(13) C(22) . . . . 77(1) no
C(12) C(13) C(14) C(15) . . . . -178.1(7) no
C(12) C(13) C(22) C(17) . . . . 178.5(7) no
C(12) C(13) C(22) C(21) . . . . -2(1) no
C(13) C(14) C(15) C(16) . . . . -0(1) no
C(13) C(14) C(15) C(24) . . . . 177.3(8) no
C(13) C(22) C(17) C(16) . . . . -1(1) no
C(13) C(22) C(17) C(18) . . . . 177.6(8) no
C(13) C(22) C(21) C(20) . . . . -179.6(9) no
C(14) C(13) C(22) C(17) . . . . -0(1) no
C(14) C(13) C(22) C(21) . . . . 179.1(8) no
C(14) C(15) C(16) C(17) . . . . -1(1) no
C(15) C(14) C(13) C(22) . . . . 1(1) no
C(15) C(16) C(17) C(18) . . . . -177.0(8) no
C(15) C(16) C(17) C(22) . . . . 1(1) no
C(16) C(17) C(18) C(19) . . . . 179.3(9) no
C(16) C(17) C(22) C(21) . . . . 180.0(8) no
C(17) C(16) C(15) C(24) . . . . -178.3(8) no
C(17) C(18) C(19) C(20) . . . . 2(2) no
C(17) C(22) C(21) C(20) . . . . -0(1) no
C(18) C(17) C(22) C(21) . . . . -2(1) no
C(18) C(19) C(20) C(21) . . . . -4(2) no
C(19) C(18) C(17) C(22) . . . . 1(1) no
C(19) C(20) C(21) C(22) . . . . 3(2) no
C(26) O(3) C(37) C(36) . . . . -0.9(9) no
C(26) O(3) C(37) C(38) . . . . 176.4(7) no
C(26) C(27) C(28) C(29) . . . . -1(1) no
C(26) C(35) C(34) C(29) . . . . 1(1) no
C(26) C(35) C(34) C(33) . . . . -179.4(8) no
C(26) C(35) C(36) C(37) . . . . -1(1) no
C(27) C(26) O(3) C(37) . . . . -177.6(7) no
C(27) C(26) C(35) C(34) . . . . -0(1) no
C(27) C(26) C(35) C(36) . . . . 178.3(8) no
C(27) C(28) C(29) C(30) . . . . -178.1(8) no
C(27) C(28) C(29) C(34) . . . . 2(1) no
C(28) C(27) C(26) C(35) . . . . -0(1) no
C(28) C(29) C(30) C(31) . . . . -179.6(8) no
C(28) C(29) C(34) C(33) . . . . 178.5(7) no
C(28) C(29) C(34) C(35) . . . . -2(1) no
C(29) C(28) C(27) C(48) . . . . -178.6(7) no
C(29) C(30) C(31) C(32) . . . . 1(2) no
C(29) C(34) C(33) C(32) . . . . 1(1) no
C(29) C(34) C(35) C(36) . . . . -176.5(9) no
C(30) C(29) C(34) C(33) . . . . -1(1) no
C(30) C(29) C(34) C(35) . . . . 178.0(7) no
C(30) C(31) C(32) C(33) . . . . -1(2) no
C(31) C(30) C(29) C(34) . . . . 0(1) no
C(31) C(32) C(33) C(34) . . . . -0(1) no
C(32) C(33) C(34) C(35) . . . . -177.7(8) no
C(33) C(34) C(35) C(36) . . . . 3(2) no
C(34) C(35) C(36) C(37) . . . . 176.8(9) no
C(35) C(26) O(3) C(37) . . . . -0.0(9) no
C(35) C(26) C(27) C(48) . . . . 177.8(8) no
C(35) C(36) C(37) C(38) . . . . -175.2(9) no
C(36) C(37) C(38) C(39) . . . . 101(1) no
C(36) C(37) C(38) C(47) . . . . -78(1) no
C(37) C(38) C(39) C(40) . . . . -179.3(8) no
C(37) C(38) C(47) C(42) . . . . 177.7(8) no
C(37) C(38) C(47) C(46) . . . . -3(1) no
C(38) C(39) C(40) C(41) . . . . 2(1) no
C(38) C(39) C(40) C(49) . . . . -177.9(9) no
C(38) C(47) C(42) C(41) . . . . 1(1) no
C(38) C(47) C(42) C(43) . . . . -179.1(8) no
C(38) C(47) C(46) C(45) . . . . -178.9(9) no
C(39) C(38) C(47) C(42) . . . . -1(1) no
C(39) C(38) C(47) C(46) . . . . 178.6(8) no
C(39) C(40) C(41) C(42) . . . . -2(2) no
C(40) C(39) C(38) C(47) . . . . -1(1) no
C(40) C(41) C(42) C(43) . . . . -179.4(9) no
C(40) C(41) C(42) C(47) . . . . 0(1) no
C(41) C(42) C(43) C(44) . . . . 177.0(9) no
C(41) C(42) C(47) C(46) . . . . -178.5(8) no
C(42) C(41) C(40) C(49) . . . . 178.0(9) no
C(42) C(43) C(44) C(45) . . . . 2(2) no
C(42) C(47) C(46) C(45) . . . . 1(1) no
C(43) C(42) C(47) C(46) . . . . 1(1) no
C(43) C(44) C(45) C(46) . . . . 0(2) no
C(44) C(43) C(42) C(47) . . . . -3(2) no
C(44) C(45) C(46) C(47) . . . . -1(2) no
